data_7014387
loop_
_publ_author_name
'Kovalenko, Oleksandr O.'
'Boldog, Ishtvan'
'Kinzhybalo, Vasyl'
'Lis, Tadeusz'
'Brusilovets, Anatolii I.'

_publ_section_title
;
 Reactions of trialkoxynitridomolybdenum with low-coordinate phosphorus
 compounds containing a P=N double bond.
;
_journal_issue 3
_journal_name_full 'Dalton transactions (Cambridge, England : 2003)'
_journal_page_first 711
_journal_page_last 717
_journal_paper_doi 10.1039/c0dt00694g
_journal_volume 40
_journal_year 2011
_chemical_formula_moiety 'C21 H54 Mo N3 O3 P Si3'
_chemical_formula_sum 'C21 H54 Mo N3 O3 P Si3'
_chemical_formula_weight 607.85
_chemical_name_systematic
;
?
;
_space_group_IT_number 2
_symmetry_cell_setting triclinic
_symmetry_space_group_name_Hall '-P 1'
_symmetry_space_group_name_H-M 'P -1'
_atom_sites_solution_hydrogens geom
_atom_sites_solution_primary direct
_atom_sites_solution_secondary difmap
_audit_creation_method SHELXL-97
_cell_angle_alpha 70.65(3)
_cell_angle_beta 77.37(3)
_cell_angle_gamma 88.48(3)
_cell_formula_units_Z 4
_cell_length_a 9.865(3)
_cell_length_b 17.714(5)
_cell_length_c 20.325(6)
_cell_measurement_reflns_used 30428
_cell_measurement_temperature 110(2)
_cell_measurement_theta_max 33
_cell_measurement_theta_min 4
_cell_volume 3266.0(18)
_computing_cell_refinement 'CrysAlis RED; Oxford-Diffraction Poland, 2003'
_computing_data_collection 'CrysAlis CCD; Oxford-Diffraction Poland, 2003'
_computing_data_reduction 'CrysAlis RED; Oxford-Diffraction Poland, 2003'
_computing_structure_refinement 'SHELXL-97 (Sheldrick, 1997)'
_computing_structure_solution 'SHELXS-97 (Sheldrick, 1990)'
_diffrn_ambient_temperature 110(2)
_diffrn_measured_fraction_theta_full 0.994
_diffrn_measured_fraction_theta_max 0.979
_diffrn_measurement_device_type 'Xcalibur PX kappa-geometry diffractometer with Onyx CCD camera'
_diffrn_measurement_method 'omega and phi'
_diffrn_radiation_monochromator graphite
_diffrn_radiation_source 'fine-focus sealed tube'
_diffrn_radiation_type MoK\a
_diffrn_radiation_wavelength 0.71073
_diffrn_reflns_av_R_equivalents 0.0763
_diffrn_reflns_av_sigmaI/netI 0.1019
_diffrn_reflns_limit_h_max 14
_diffrn_reflns_limit_h_min -14
_diffrn_reflns_limit_k_max 26
_diffrn_reflns_limit_k_min -26
_diffrn_reflns_limit_l_max 30
_diffrn_reflns_limit_l_min -30
_diffrn_reflns_number 78806
_diffrn_reflns_theta_full 26.50
_diffrn_reflns_theta_max 32.59
_diffrn_reflns_theta_min 4.16
_exptl_absorpt_coefficient_mu 0.584
_exptl_absorpt_correction_T_max 0.917
_exptl_absorpt_correction_T_min 0.897
_exptl_absorpt_correction_type analytical
_exptl_absorpt_process_details 'CrysAlis RED; Oxford-Diffraction Poland, 2003'
_exptl_crystal_colour colorless
_exptl_crystal_density_diffrn 1.236
_exptl_crystal_density_method 'not measured'
_exptl_crystal_description block
_exptl_crystal_F_000 1296
_exptl_crystal_size_max 0.20
_exptl_crystal_size_mid 0.19
_exptl_crystal_size_min 0.13
_refine_diff_density_max 1.04
_refine_diff_density_min -0.65
_refine_diff_density_rms 0.094
_refine_ls_extinction_method none
_refine_ls_goodness_of_fit_ref 1.005
_refine_ls_hydrogen_treatment constr
_refine_ls_matrix_type full
_refine_ls_number_parameters 623
_refine_ls_number_reflns 23295
_refine_ls_number_restraints 0
_refine_ls_restrained_S_all 1.005
_refine_ls_R_factor_all 0.1086
_refine_ls_R_factor_gt 0.0437
_refine_ls_shift/su_max 0.002
_refine_ls_shift/su_mean 0.000
_refine_ls_structure_factor_coef Fsqd
_refine_ls_weighting_details 'calc w=1/[\s^2^(Fo^2^)+(0.02P)^2^] where P=(Fo^2^+2Fc^2^)/3'
_refine_ls_weighting_scheme calc
_refine_ls_wR_factor_gt 0.0703
_refine_ls_wR_factor_ref 0.0792
_reflns_number_gt 12600
_reflns_number_total 23295
_reflns_threshold_expression >2sigma(I)
_cod_data_source_file C0DT00694G.TXT
_cod_data_source_block 5ab
_cod_original_cell_volume 3266.0(17)
_cod_database_code 7014387

loop_
_symmetry_equiv_pos_as_xyz
'x, y, z'
'-x, -y, -z'

loop_
_atom_site_label
_atom_site_type_symbol
_atom_site_fract_x
_atom_site_fract_y
_atom_site_fract_z
_atom_site_U_iso_or_equiv
_atom_site_adp_type
_atom_site_occupancy
_atom_site_symmetry_multiplicity
_atom_site_calc_flag
_atom_site_refinement_flags
_atom_site_disorder_assembly
_atom_site_disorder_group
Mo1A Mo 0.96390(2) 0.569930(12) 0.336392(11) 0.01838(6) Uani 0.9658(7) 1 d P . .
Mo1B Mo 0.9964(7) 0.5406(4) 0.2930(4) 0.031(2) Uiso 0.0342(7) 1 d P . .
P1 P 0.85484(6) 0.69165(3) 0.21336(3) 0.01869(13) Uani 1 1 d . . .
Si1 Si 0.82063(6) 0.73738(4) 0.34660(3) 0.02383(15) Uani 1 1 d . . .
Si2 Si 1.14238(7) 0.78052(4) 0.14234(4) 0.02446(15) Uani 1 1 d . . .
Si3 Si 0.87320(7) 0.83769(4) 0.08970(4) 0.02740(16) Uani 1 1 d . . .
O1 O 0.84283(15) 0.48270(9) 0.35130(8) 0.0252(4) Uani 1 1 d . . .
O2 O 1.14907(15) 0.55357(9) 0.30005(8) 0.0259(4) Uani 1 1 d . . .
O3 O 0.93630(14) 0.60952(8) 0.20697(8) 0.0195(3) Uani 1 1 d . . .
N1 N 0.95948(18) 0.57070(11) 0.41781(10) 0.0251(5) Uani 1 1 d . . .
N2 N 0.89777(17) 0.67887(10) 0.29364(9) 0.0180(4) Uani 1 1 d . . .
N3 N 0.96042(17) 0.76890(10) 0.15015(10) 0.0199(4) Uani 1 1 d . . .
C11 C 0.7651(2) 0.41921(13) 0.41270(12) 0.0244(5) Uani 1 1 d . . .
C12 C 0.8630(2) 0.37581(14) 0.45986(13) 0.0323(6) Uani 1 1 d . . .
H12A H 0.9392 0.3554 0.4316 0.048 Uiso 1 1 calc R . .
H12B H 0.8117 0.3310 0.4999 0.048 Uiso 1 1 calc R . .
H12C H 0.9010 0.4131 0.4784 0.048 Uiso 1 1 calc R . .
C13 C 0.6496(2) 0.45539(16) 0.45334(14) 0.0394(7) Uani 1 1 d . . .
H13A H 0.6899 0.4901 0.4737 0.059 Uiso 1 1 calc R . .
H13B H 0.5906 0.4125 0.4920 0.059 Uiso 1 1 calc R . .
H13C H 0.5933 0.4870 0.4207 0.059 Uiso 1 1 calc R . .
C14 C 0.7061(3) 0.36317(15) 0.38199(15) 0.0463(8) Uani 1 1 d . . .
H14A H 0.6493 0.3932 0.3489 0.069 Uiso 1 1 calc R . .
H14B H 0.6484 0.3200 0.4210 0.069 Uiso 1 1 calc R . .
H14C H 0.7826 0.3402 0.3563 0.069 Uiso 1 1 calc R . .
C21 C 1.2739(2) 0.53370(15) 0.32846(14) 0.0292(6) Uani 1 1 d . . .
C22 C 1.3258(3) 0.60808(16) 0.33877(17) 0.0491(8) Uani 1 1 d . . .
H22A H 1.3495 0.6512 0.2925 0.074 Uiso 1 1 calc R . .
H22B H 1.4084 0.5960 0.3591 0.074 Uiso 1 1 calc R . .
H22C H 1.2527 0.6250 0.3714 0.074 Uiso 1 1 calc R . .
C23 C 1.3759(3) 0.50927(19) 0.27232(15) 0.0483(8) Uani 1 1 d . . .
H23A H 1.3360 0.4631 0.2655 0.072 Uiso 1 1 calc R . .
H23B H 1.4629 0.4949 0.2882 0.072 Uiso 1 1 calc R . .
H23C H 1.3948 0.5541 0.2270 0.072 Uiso 1 1 calc R . .
C24 C 1.2407(2) 0.46458(15) 0.39892(13) 0.0329(6) Uani 1 1 d . . .
H24A H 1.1720 0.4806 0.4340 0.049 Uiso 1 1 calc R . .
H24B H 1.3258 0.4504 0.4167 0.049 Uiso 1 1 calc R . .
H24C H 1.2029 0.4182 0.3915 0.049 Uiso 1 1 calc R . .
C31 C 0.9373(2) 0.75655(15) 0.40010(13) 0.0333(6) Uani 1 1 d . . .
H31A H 0.9614 0.7054 0.4318 0.050 Uiso 1 1 calc R . .
H31B H 0.8898 0.7883 0.4289 0.050 Uiso 1 1 calc R . .
H31C H 1.0222 0.7861 0.3680 0.050 Uiso 1 1 calc R . .
C32 C 0.6574(2) 0.68559(14) 0.40824(13) 0.0318(6) Uani 1 1 d . . .
H32A H 0.5944 0.6756 0.3805 0.048 Uiso 1 1 calc R . .
H32B H 0.6129 0.7193 0.4357 0.048 Uiso 1 1 calc R . .
H32C H 0.6788 0.6345 0.4411 0.048 Uiso 1 1 calc R . .
C33 C 0.7778(3) 0.83595(14) 0.28684(13) 0.0348(6) Uani 1 1 d . . .
H33A H 0.8633 0.8643 0.2543 0.052 Uiso 1 1 calc R . .
H33B H 0.7335 0.8681 0.3159 0.052 Uiso 1 1 calc R . .
H33C H 0.7140 0.8272 0.2590 0.052 Uiso 1 1 calc R . .
C41 C 1.2379(2) 0.69395(16) 0.12777(15) 0.0385(7) Uani 1 1 d . . .
H41A H 1.1998 0.6449 0.1670 0.058 Uiso 1 1 calc R . .
H41B H 1.3366 0.7020 0.1262 0.058 Uiso 1 1 calc R . .
H41C H 1.2278 0.6892 0.0824 0.058 Uiso 1 1 calc R . .
C42 C 1.1810(2) 0.79780(15) 0.22169(13) 0.0310(6) Uani 1 1 d . . .
H42A H 1.1252 0.8410 0.2316 0.046 Uiso 1 1 calc R . .
H42B H 1.2800 0.8129 0.2122 0.046 Uiso 1 1 calc R . .
H42C H 1.1581 0.7486 0.2631 0.046 Uiso 1 1 calc R . .
C43 C 1.2240(3) 0.86936(16) 0.06444(14) 0.0411(7) Uani 1 1 d . . .
H43A H 1.2114 0.8627 0.0201 0.062 Uiso 1 1 calc R . .
H43B H 1.3235 0.8740 0.0628 0.062 Uiso 1 1 calc R . .
H43C H 1.1798 0.9179 0.0696 0.062 Uiso 1 1 calc R . .
C51 C 0.6835(2) 0.81004(16) 0.11045(15) 0.0374(6) Uani 1 1 d . . .
H51A H 0.6709 0.7565 0.1078 0.056 Uiso 1 1 calc R . .
H51B H 0.6394 0.8490 0.0757 0.056 Uiso 1 1 calc R . .
H51C H 0.6407 0.8101 0.1587 0.056 Uiso 1 1 calc R . .
C52 C 0.8875(3) 0.94077(14) 0.09359(15) 0.0392(7) Uani 1 1 d . . .
H52A H 0.8434 0.9408 0.1417 0.059 Uiso 1 1 calc R . .
H52B H 0.8408 0.9776 0.0587 0.059 Uiso 1 1 calc R . .
H52C H 0.9859 0.9581 0.0824 0.059 Uiso 1 1 calc R . .
C53 C 0.9418(3) 0.84042(16) -0.00445(14) 0.0381(7) Uani 1 1 d . . .
H53A H 1.0349 0.8670 -0.0224 0.057 Uiso 1 1 calc R . .
H53B H 0.8796 0.8702 -0.0345 0.057 Uiso 1 1 calc R . .
H53C H 0.9468 0.7856 -0.0058 0.057 Uiso 1 1 calc R . .
C61 C 0.8957(2) 0.56296(13) 0.16461(13) 0.0242(5) Uani 1 1 d . . .
C62 C 0.7415(2) 0.53815(14) 0.19187(14) 0.0312(6) Uani 1 1 d . . .
H62A H 0.7224 0.5090 0.2434 0.047 Uiso 1 1 calc R . .
H62B H 0.7161 0.5035 0.1671 0.047 Uiso 1 1 calc R . .
H62C H 0.6867 0.5860 0.1826 0.047 Uiso 1 1 calc R . .
C63 C 0.9295(3) 0.61147(16) 0.08682(14) 0.0361(6) Uani 1 1 d . . .
H63A H 0.8740 0.6590 0.0786 0.054 Uiso 1 1 calc R . .
H63B H 0.9080 0.5791 0.0592 0.054 Uiso 1 1 calc R . .
H63C H 1.0286 0.6280 0.0716 0.054 Uiso 1 1 calc R . .
C64 C 0.9835(3) 0.48971(15) 0.18164(16) 0.0398(7) Uani 1 1 d . . .
H64A H 1.0822 0.5071 0.1682 0.060 Uiso 1 1 calc R . .
H64B H 0.9671 0.4554 0.1547 0.060 Uiso 1 1 calc R . .
H64C H 0.9578 0.4596 0.2330 0.060 Uiso 1 1 calc R . .
Mo2A Mo 0.47905(2) 0.070808(12) 0.330874(11) 0.01846(7) Uani 0.9652(8) 1 d P . .
Mo2B Mo 0.5210(7) 0.0548(4) 0.2853(4) 0.038(2) Uiso 0.0348(8) 1 d P . .
P2 P 0.34382(6) 0.18338(4) 0.21084(3) 0.01943(13) Uani 1 1 d . . .
Si12 Si 0.26817(7) 0.21068(4) 0.35311(4) 0.02401(15) Uani 1 1 d . . .
Si22 Si 0.61181(7) 0.29359(4) 0.14604(4) 0.02487(15) Uani 1 1 d . . .
Si32 Si 0.33981(7) 0.33454(4) 0.09392(4) 0.02736(16) Uani 1 1 d . . .
O12 O 0.40178(15) -0.02819(9) 0.33800(8) 0.0252(4) Uani 1 1 d . . .
O22 O 0.67261(15) 0.07885(10) 0.29704(9) 0.0280(4) Uani 1 1 d . . .
O32 O 0.44770(14) 0.11037(9) 0.19996(8) 0.0204(3) Uani 1 1 d . . .
N12 N 0.45767(18) 0.06804(11) 0.41473(10) 0.0246(4) Uani 1 1 d . . .
N22 N 0.37644(17) 0.16925(11) 0.29352(10) 0.0194(4) Uani 1 1 d . . .
N32 N 0.43524(18) 0.26900(11) 0.15209(10) 0.0208(4) Uani 1 1 d . . .
C15 C 0.3458(2) -0.10182(13) 0.39454(12) 0.0250(5) Uani 1 1 d . . .
C16 C 0.4366(3) -0.12623(14) 0.44851(13) 0.0352(6) Uani 1 1 d . . .
H16A H 0.4393 -0.0843 0.4698 0.053 Uiso 1 1 calc R . .
H16B H 0.5311 -0.1337 0.4246 0.053 Uiso 1 1 calc R . .
H16C H 0.3984 -0.1765 0.4861 0.053 Uiso 1 1 calc R . .
C17 C 0.1990(3) -0.08869(16) 0.42925(15) 0.0429(7) Uani 1 1 d . . .
H17A H 0.1439 -0.0701 0.3927 0.064 Uiso 1 1 calc R . .
H17B H 0.2013 -0.0483 0.4523 0.064 Uiso 1 1 calc R . .
H17C H 0.1567 -0.1392 0.4652 0.064 Uiso 1 1 calc R . .
C18 C 0.3466(3) -0.16406(14) 0.35775(14) 0.0341(6) Uani 1 1 d . . .
H18A H 0.4420 -0.1691 0.3334 0.051 Uiso 1 1 calc R . .
H18B H 0.2880 -0.1473 0.3227 0.051 Uiso 1 1 calc R . .
H18C H 0.3103 -0.2159 0.3935 0.051 Uiso 1 1 calc R . .
C25 C 0.7926(2) 0.07928(14) 0.32836(13) 0.0261(5) Uani 1 1 d . . .
C26 C 0.7949(3) 0.15508(15) 0.34734(16) 0.0415(7) Uani 1 1 d . . .
H26A H 0.7078 0.1571 0.3807 0.062 Uiso 1 1 calc R . .
H26B H 0.8053 0.2019 0.3038 0.062 Uiso 1 1 calc R . .
H26C H 0.8733 0.1552 0.3697 0.062 Uiso 1 1 calc R . .
C27 C 0.9190(2) 0.07733(18) 0.27098(15) 0.0458(7) Uani 1 1 d . . .
H27A H 0.9229 0.1247 0.2284 0.069 Uiso 1 1 calc R . .
H27B H 0.9123 0.0288 0.2585 0.069 Uiso 1 1 calc R . .
H27C H 1.0035 0.0772 0.2890 0.069 Uiso 1 1 calc R . .
C28 C 0.7817(2) 0.00529(15) 0.39406(14) 0.0346(6) Uani 1 1 d . . .
H28A H 0.7744 -0.0427 0.3809 0.052 Uiso 1 1 calc R . .
H28B H 0.6990 0.0071 0.4303 0.052 Uiso 1 1 calc R . .
H28C H 0.8648 0.0036 0.4135 0.052 Uiso 1 1 calc R . .
C34 C 0.3721(2) 0.25339(15) 0.39927(14) 0.0330(6) Uani 1 1 d . . .
H34A H 0.4287 0.3001 0.3645 0.049 Uiso 1 1 calc R . .
H34B H 0.4330 0.2129 0.4215 0.049 Uiso 1 1 calc R . .
H34C H 0.3095 0.2697 0.4362 0.049 Uiso 1 1 calc R . .
C35 C 0.1410(2) 0.13330(15) 0.42180(13) 0.0335(6) Uani 1 1 d . . .
H35A H 0.1891 0.0969 0.4562 0.050 Uiso 1 1 calc R . .
H35B H 0.0982 0.1029 0.3985 0.050 Uiso 1 1 calc R . .
H35C H 0.0688 0.1594 0.4468 0.050 Uiso 1 1 calc R . .
C36 C 0.1667(3) 0.29102(15) 0.30263(13) 0.0349(6) Uani 1 1 d . . .
H36A H 0.1050 0.2676 0.2819 0.052 Uiso 1 1 calc R . .
H36B H 0.2308 0.3315 0.2642 0.052 Uiso 1 1 calc R . .
H36C H 0.1110 0.3161 0.3352 0.052 Uiso 1 1 calc R . .
C44 C 0.7285(2) 0.21466(15) 0.13139(14) 0.0354(6) Uani 1 1 d . . .
H44A H 0.7220 0.2067 0.0867 0.053 Uiso 1 1 calc R . .
H44B H 0.7009 0.1645 0.1713 0.053 Uiso 1 1 calc R . .
H44C H 0.8245 0.2309 0.1284 0.053 Uiso 1 1 calc R . .
C45 C 0.6275(2) 0.31740(15) 0.22680(13) 0.0325(6) Uani 1 1 d . . .
H45A H 0.6015 0.2695 0.2693 0.049 Uiso 1 1 calc R . .
H45B H 0.5655 0.3602 0.2321 0.049 Uiso 1 1 calc R . .
H45C H 0.7237 0.3351 0.2216 0.049 Uiso 1 1 calc R . .
C46 C 0.6842(3) 0.38483(15) 0.06796(14) 0.0392(7) Uani 1 1 d . . .
H46A H 0.6307 0.4310 0.0723 0.059 Uiso 1 1 calc R . .
H46B H 0.6779 0.3761 0.0235 0.059 Uiso 1 1 calc R . .
H46C H 0.7817 0.3951 0.0671 0.059 Uiso 1 1 calc R . .
C54 C 0.1534(2) 0.29932(16) 0.11403(14) 0.0347(6) Uani 1 1 d . . .
H54A H 0.1073 0.2989 0.1621 0.052 Uiso 1 1 calc R . .
H54B H 0.1484 0.2451 0.1118 0.052 Uiso 1 1 calc R . .
H54C H 0.1067 0.3356 0.0788 0.052 Uiso 1 1 calc R . .
C55 C 0.3390(3) 0.43624(15) 0.10221(16) 0.0419(7) Uani 1 1 d . . .
H55A H 0.4336 0.4608 0.0849 0.063 Uiso 1 1 calc R . .
H55B H 0.3053 0.4318 0.1525 0.063 Uiso 1 1 calc R . .
H55C H 0.2776 0.4696 0.0737 0.063 Uiso 1 1 calc R . .
C56 C 0.4124(3) 0.34369(16) -0.00176(13) 0.0380(7) Uani 1 1 d . . .
H56A H 0.4081 0.2909 -0.0072 0.057 Uiso 1 1 calc R . .
H56B H 0.5094 0.3643 -0.0159 0.057 Uiso 1 1 calc R . .
H56C H 0.3578 0.3806 -0.0322 0.057 Uiso 1 1 calc R . .
C65 C 0.4215(2) 0.06448(14) 0.15421(14) 0.0260(6) Uani 1 1 d . . .
C66 C 0.2791(3) 0.02060(15) 0.18657(14) 0.0353(6) Uani 1 1 d . . .
H66A H 0.2068 0.0598 0.1857 0.053 Uiso 1 1 calc R . .
H66B H 0.2754 -0.0133 0.2361 0.053 Uiso 1 1 calc R . .
H66C H 0.2635 -0.0128 0.1587 0.053 Uiso 1 1 calc R . .
C67 C 0.4315(3) 0.11884(15) 0.07972(14) 0.0346(6) Uani 1 1 d . . .
H67A H 0.5208 0.1497 0.0624 0.052 Uiso 1 1 calc R . .
H67B H 0.3554 0.1556 0.0786 0.052 Uiso 1 1 calc R . .
H67C H 0.4250 0.0871 0.0490 0.052 Uiso 1 1 calc R . .
C68 C 0.5382(3) 0.00536(16) 0.15941(15) 0.0411(7) Uani 1 1 d . . .
H68A H 0.5326 -0.0264 0.2097 0.062 Uiso 1 1 calc R . .
H68B H 0.6285 0.0350 0.1392 0.062 Uiso 1 1 calc R . .
H68C H 0.5279 -0.0304 0.1327 0.062 Uiso 1 1 calc R . .

loop_
_atom_site_aniso_label
_atom_site_aniso_U_11
_atom_site_aniso_U_22
_atom_site_aniso_U_33
_atom_site_aniso_U_23
_atom_site_aniso_U_13
_atom_site_aniso_U_12
Mo1A 0.01910(11) 0.01836(11) 0.01898(12) -0.00674(9) -0.00569(8) -0.00264(8)
P1 0.0197(3) 0.0184(3) 0.0186(3) -0.0065(3) -0.0047(2) -0.0018(2)
Si1 0.0264(3) 0.0241(3) 0.0217(3) -0.0099(3) -0.0028(3) -0.0029(3)
Si2 0.0250(3) 0.0261(4) 0.0213(4) -0.0076(3) -0.0025(3) -0.0084(3)
Si3 0.0346(4) 0.0230(4) 0.0221(4) -0.0039(3) -0.0069(3) 0.0021(3)
O1 0.0266(8) 0.0228(9) 0.0247(9) -0.0036(7) -0.0086(7) -0.0057(7)
O2 0.0196(8) 0.0349(10) 0.0245(9) -0.0109(8) -0.0066(7) 0.0029(7)
O3 0.0219(8) 0.0174(8) 0.0215(9) -0.0090(7) -0.0056(6) -0.0020(6)
N1 0.0251(10) 0.0260(11) 0.0255(12) -0.0088(9) -0.0075(8) -0.0039(8)
N2 0.0205(9) 0.0178(9) 0.0168(10) -0.0073(8) -0.0035(7) -0.0025(7)
N3 0.0233(9) 0.0180(10) 0.0178(10) -0.0056(8) -0.0033(8) 0.0001(8)
C11 0.0282(12) 0.0188(12) 0.0233(13) -0.0009(10) -0.0078(10) -0.0091(10)
C12 0.0351(14) 0.0264(13) 0.0310(15) -0.0022(11) -0.0092(11) -0.0056(11)
C13 0.0287(13) 0.0390(16) 0.0411(17) -0.0062(13) 0.0011(12) -0.0069(12)
C14 0.0657(19) 0.0324(15) 0.0410(17) -0.0026(13) -0.0245(14) -0.0227(14)
C21 0.0194(11) 0.0348(14) 0.0373(15) -0.0142(12) -0.0111(10) 0.0029(10)
C22 0.0482(17) 0.0365(17) 0.065(2) -0.0066(15) -0.0317(15) -0.0093(13)
C23 0.0282(14) 0.070(2) 0.0437(18) -0.0193(16) -0.0039(13) 0.0129(14)
C24 0.0285(13) 0.0366(15) 0.0345(15) -0.0101(12) -0.0122(11) 0.0047(11)
C31 0.0368(14) 0.0377(15) 0.0328(15) -0.0208(13) -0.0082(11) -0.0030(12)
C32 0.0334(13) 0.0293(14) 0.0321(15) -0.0119(12) -0.0030(11) -0.0035(11)
C33 0.0454(15) 0.0286(14) 0.0291(14) -0.0133(12) 0.0005(12) -0.0018(12)
C41 0.0229(13) 0.0479(17) 0.0474(18) -0.0221(15) -0.0025(12) -0.0057(11)
C42 0.0299(13) 0.0345(15) 0.0281(14) -0.0102(12) -0.0043(11) -0.0118(11)
C43 0.0367(15) 0.0449(17) 0.0312(16) -0.0009(13) -0.0027(12) -0.0135(13)
C51 0.0377(15) 0.0386(16) 0.0364(17) -0.0075(13) -0.0177(12) 0.0067(12)
C52 0.0466(16) 0.0243(14) 0.0389(17) -0.0059(12) -0.0012(13) 0.0039(12)
C53 0.0475(16) 0.0398(16) 0.0267(15) -0.0092(13) -0.0107(12) 0.0043(13)
C61 0.0273(12) 0.0199(12) 0.0317(14) -0.0153(11) -0.0089(10) -0.0010(9)
C62 0.0362(14) 0.0258(13) 0.0351(15) -0.0114(12) -0.0123(11) -0.0063(11)
C63 0.0405(15) 0.0392(16) 0.0356(16) -0.0205(14) -0.0095(12) -0.0068(12)
C64 0.0478(16) 0.0355(16) 0.0484(18) -0.0274(14) -0.0158(14) 0.0072(13)
Mo2A 0.01844(11) 0.01936(12) 0.01903(13) -0.00718(9) -0.00548(8) -0.00269(8)
P2 0.0196(3) 0.0209(3) 0.0191(3) -0.0075(3) -0.0052(2) -0.0011(2)
Si12 0.0248(3) 0.0274(4) 0.0221(3) -0.0113(3) -0.0050(3) 0.0007(3)
Si22 0.0266(3) 0.0243(4) 0.0223(4) -0.0052(3) -0.0055(3) -0.0076(3)
Si32 0.0311(4) 0.0273(4) 0.0217(4) -0.0049(3) -0.0070(3) 0.0030(3)
O12 0.0298(9) 0.0211(8) 0.0240(9) -0.0036(7) -0.0095(7) -0.0075(7)
O22 0.0196(8) 0.0370(10) 0.0270(10) -0.0085(8) -0.0080(7) 0.0011(7)
O32 0.0220(8) 0.0217(9) 0.0213(9) -0.0102(7) -0.0075(6) -0.0002(6)
N12 0.0261(10) 0.0257(11) 0.0253(12) -0.0101(9) -0.0096(8) 0.0011(8)
N22 0.0213(9) 0.0205(10) 0.0176(10) -0.0072(8) -0.0054(7) -0.0004(7)
N32 0.0228(9) 0.0208(10) 0.0196(10) -0.0066(9) -0.0063(8) -0.0006(8)
C15 0.0274(12) 0.0200(12) 0.0245(13) -0.0041(10) -0.0037(10) -0.0098(9)
C16 0.0533(17) 0.0236(13) 0.0280(14) -0.0028(11) -0.0155(12) -0.0096(12)
C17 0.0379(15) 0.0322(15) 0.0486(19) -0.0074(14) 0.0020(13) -0.0069(12)
C18 0.0440(15) 0.0256(13) 0.0328(15) -0.0082(11) -0.0100(12) -0.0082(11)
C25 0.0185(11) 0.0306(14) 0.0296(14) -0.0076(11) -0.0096(10) -0.0006(10)
C26 0.0331(14) 0.0329(15) 0.066(2) -0.0169(15) -0.0252(14) 0.0008(12)
C27 0.0225(13) 0.067(2) 0.0429(18) -0.0137(16) -0.0045(12) 0.0007(13)
C28 0.0260(13) 0.0389(16) 0.0397(16) -0.0118(13) -0.0106(11) 0.0015(11)
C34 0.0352(14) 0.0344(15) 0.0365(15) -0.0200(13) -0.0100(11) 0.0025(11)
C35 0.0254(13) 0.0426(16) 0.0290(14) -0.0090(12) -0.0035(10) 0.0017(11)
C36 0.0405(15) 0.0363(15) 0.0287(14) -0.0144(12) -0.0047(11) 0.0065(12)
C44 0.0239(13) 0.0423(16) 0.0386(16) -0.0139(13) -0.0024(11) -0.0033(11)
C45 0.0354(14) 0.0343(15) 0.0291(14) -0.0095(12) -0.0096(11) -0.0118(11)
C46 0.0380(15) 0.0397(16) 0.0337(16) -0.0039(13) -0.0064(12) -0.0139(12)
C54 0.0325(14) 0.0441(17) 0.0267(15) -0.0074(13) -0.0122(11) 0.0050(12)
C55 0.0443(16) 0.0318(15) 0.0433(18) -0.0074(14) -0.0055(13) 0.0057(12)
C56 0.0437(16) 0.0461(17) 0.0220(15) -0.0064(13) -0.0106(12) 0.0032(13)
C65 0.0259(12) 0.0250(13) 0.0353(15) -0.0216(12) -0.0054(10) -0.0001(10)
C66 0.0484(16) 0.0279(14) 0.0348(16) -0.0135(12) -0.0139(12) -0.0079(12)
C67 0.0445(15) 0.0375(16) 0.0271(15) -0.0179(13) -0.0075(12) 0.0008(12)
C68 0.0524(17) 0.0368(16) 0.0451(18) -0.0245(14) -0.0176(14) 0.0129(13)

loop_
_atom_type_symbol
_atom_type_description
_atom_type_scat_dispersion_real
_atom_type_scat_dispersion_imag
_atom_type_scat_source
C C 0.0033 0.0016 'International Tables Vol C Tables 4.2.6.8 and 6.1.1.4'
H H 0.0000 0.0000 'International Tables Vol C Tables 4.2.6.8 and 6.1.1.4'
N N 0.0061 0.0033 'International Tables Vol C Tables 4.2.6.8 and 6.1.1.4'
O O 0.0106 0.0060 'International Tables Vol C Tables 4.2.6.8 and 6.1.1.4'
Si Si 0.0817 0.0704 'International Tables Vol C Tables 4.2.6.8 and 6.1.1.4'
P P 0.1023 0.0942 'International Tables Vol C Tables 4.2.6.8 and 6.1.1.4'
Mo Mo -1.6832 0.6857 'International Tables Vol C Tables 4.2.6.8 and 6.1.1.4'

loop_
_geom_angle_atom_site_label_1
_geom_angle_atom_site_label_2
_geom_angle_atom_site_label_3
_geom_angle
_geom_angle_site_symmetry_1
_geom_angle_site_symmetry_3
_geom_angle_publ_flag
N1 Mo1A O2 105.02(8) . . ?
N1 Mo1A O1 103.94(8) . . ?
O2 Mo1A O1 112.79(7) . . ?
N1 Mo1A N2 99.78(9) . . ?
O2 Mo1A N2 116.15(8) . . ?
O1 Mo1A N2 116.59(7) . . ?
N1 Mo1A O3 162.49(7) . . ?
O2 Mo1A O3 85.78(7) . . ?
O1 Mo1A O3 83.81(7) . . ?
N2 Mo1A O3 62.82(6) . . ?
O3 P1 N3 104.00(9) . . ?
O3 P1 N2 91.30(9) . . ?
N3 P1 N2 107.16(9) . . ?
N2 Si1 C31 112.44(10) . . ?
N2 Si1 C32 109.75(10) . . ?
C31 Si1 C32 108.70(12) . . ?
N2 Si1 C33 109.13(10) . . ?
C31 Si1 C33 108.17(12) . . ?
C32 Si1 C33 108.56(12) . . ?
N3 Si2 C41 112.62(10) . . ?
N3 Si2 C42 111.71(10) . . ?
C41 Si2 C42 109.34(13) . . ?
N3 Si2 C43 112.28(11) . . ?
C41 Si2 C43 105.21(13) . . ?
C42 Si2 C43 105.22(12) . . ?
N3 Si3 C52 111.36(12) . . ?
N3 Si3 C51 111.95(11) . . ?
C52 Si3 C51 106.61(12) . . ?
N3 Si3 C53 111.85(11) . . ?
C52 Si3 C53 109.06(13) . . ?
C51 Si3 C53 105.71(13) . . ?
C11 O1 Mo1A 136.20(14) . . ?
C21 O2 Mo1A 136.04(14) . . ?
C61 O3 P1 121.40(13) . . ?
C61 O3 Mo1A 132.80(13) . . ?
P1 O3 Mo1A 91.19(7) . . ?
P1 N2 Si1 120.00(11) . . ?
P1 N2 Mo1A 112.52(9) . . ?
Si1 N2 Mo1A 122.19(10) . . ?
P1 N3 Si3 114.04(10) . . ?
P1 N3 Si2 124.52(11) . . ?
Si3 N3 Si2 121.43(11) . . ?
O1 C11 C13 108.92(19) . . ?
O1 C11 C14 105.48(19) . . ?
C13 C11 C14 110.9(2) . . ?
O1 C11 C12 109.43(18) . . ?
C13 C11 C12 111.2(2) . . ?
C14 C11 C12 110.8(2) . . ?
C11 C12 H12A 109.5 . . ?
C11 C12 H12B 109.5 . . ?
H12A C12 H12B 109.5 . . ?
C11 C12 H12C 109.5 . . ?
H12A C12 H12C 109.5 . . ?
H12B C12 H12C 109.5 . . ?
C11 C13 H13A 109.5 . . ?
C11 C13 H13B 109.5 . . ?
H13A C13 H13B 109.5 . . ?
C11 C13 H13C 109.5 . . ?
H13A C13 H13C 109.5 . . ?
H13B C13 H13C 109.5 . . ?
C11 C14 H14A 109.5 . . ?
C11 C14 H14B 109.5 . . ?
H14A C14 H14B 109.5 . . ?
C11 C14 H14C 109.5 . . ?
H14A C14 H14C 109.5 . . ?
H14B C14 H14C 109.5 . . ?
O2 C21 C23 105.2(2) . . ?
O2 C21 C22 107.70(19) . . ?
C23 C21 C22 112.3(2) . . ?
O2 C21 C24 110.04(18) . . ?
C23 C21 C24 110.5(2) . . ?
C22 C21 C24 110.9(2) . . ?
C21 C22 H22A 109.5 . . ?
C21 C22 H22B 109.5 . . ?
H22A C22 H22B 109.5 . . ?
C21 C22 H22C 109.5 . . ?
H22A C22 H22C 109.5 . . ?
H22B C22 H22C 109.5 . . ?
C21 C23 H23A 109.5 . . ?
C21 C23 H23B 109.5 . . ?
H23A C23 H23B 109.5 . . ?
C21 C23 H23C 109.5 . . ?
H23A C23 H23C 109.5 . . ?
H23B C23 H23C 109.5 . . ?
C21 C24 H24A 109.5 . . ?
C21 C24 H24B 109.5 . . ?
H24A C24 H24B 109.5 . . ?
C21 C24 H24C 109.5 . . ?
H24A C24 H24C 109.5 . . ?
H24B C24 H24C 109.5 . . ?
Si1 C31 H31A 109.5 . . ?
Si1 C31 H31B 109.5 . . ?
H31A C31 H31B 109.5 . . ?
Si1 C31 H31C 109.5 . . ?
H31A C31 H31C 109.5 . . ?
H31B C31 H31C 109.5 . . ?
Si1 C32 H32A 109.5 . . ?
Si1 C32 H32B 109.5 . . ?
H32A C32 H32B 109.5 . . ?
Si1 C32 H32C 109.5 . . ?
H32A C32 H32C 109.5 . . ?
H32B C32 H32C 109.5 . . ?
Si1 C33 H33A 109.5 . . ?
Si1 C33 H33B 109.5 . . ?
H33A C33 H33B 109.5 . . ?
Si1 C33 H33C 109.5 . . ?
H33A C33 H33C 109.5 . . ?
H33B C33 H33C 109.5 . . ?
Si2 C41 H41A 109.5 . . ?
Si2 C41 H41B 109.5 . . ?
H41A C41 H41B 109.5 . . ?
Si2 C41 H41C 109.5 . . ?
H41A C41 H41C 109.5 . . ?
H41B C41 H41C 109.5 . . ?
Si2 C42 H42A 109.5 . . ?
Si2 C42 H42B 109.5 . . ?
H42A C42 H42B 109.5 . . ?
Si2 C42 H42C 109.5 . . ?
H42A C42 H42C 109.5 . . ?
H42B C42 H42C 109.5 . . ?
Si2 C43 H43A 109.5 . . ?
Si2 C43 H43B 109.5 . . ?
H43A C43 H43B 109.5 . . ?
Si2 C43 H43C 109.5 . . ?
H43A C43 H43C 109.5 . . ?
H43B C43 H43C 109.5 . . ?
Si3 C51 H51A 109.5 . . ?
Si3 C51 H51B 109.5 . . ?
H51A C51 H51B 109.5 . . ?
Si3 C51 H51C 109.5 . . ?
H51A C51 H51C 109.5 . . ?
H51B C51 H51C 109.5 . . ?
Si3 C52 H52A 109.5 . . ?
Si3 C52 H52B 109.5 . . ?
H52A C52 H52B 109.5 . . ?
Si3 C52 H52C 109.5 . . ?
H52A C52 H52C 109.5 . . ?
H52B C52 H52C 109.5 . . ?
Si3 C53 H53A 109.5 . . ?
Si3 C53 H53B 109.5 . . ?
H53A C53 H53B 109.5 . . ?
Si3 C53 H53C 109.5 . . ?
H53A C53 H53C 109.5 . . ?
H53B C53 H53C 109.5 . . ?
O3 C61 C63 110.10(18) . . ?
O3 C61 C62 109.15(18) . . ?
C63 C61 C62 111.8(2) . . ?
O3 C61 C64 102.76(18) . . ?
C63 C61 C64 112.2(2) . . ?
C62 C61 C64 110.5(2) . . ?
C61 C62 H62A 109.5 . . ?
C61 C62 H62B 109.5 . . ?
H62A C62 H62B 109.5 . . ?
C61 C62 H62C 109.5 . . ?
H62A C62 H62C 109.5 . . ?
H62B C62 H62C 109.5 . . ?
C61 C63 H63A 109.5 . . ?
C61 C63 H63B 109.5 . . ?
H63A C63 H63B 109.5 . . ?
C61 C63 H63C 109.5 . . ?
H63A C63 H63C 109.5 . . ?
H63B C63 H63C 109.5 . . ?
C61 C64 H64A 109.5 . . ?
C61 C64 H64B 109.5 . . ?
H64A C64 H64B 109.5 . . ?
C61 C64 H64C 109.5 . . ?
H64A C64 H64C 109.5 . . ?
H64B C64 H64C 109.5 . . ?
N12 Mo2A O22 103.99(8) . . ?
N12 Mo2A O12 104.50(9) . . ?
O22 Mo2A O12 111.92(7) . . ?
N12 Mo2A N22 99.02(9) . . ?
O22 Mo2A N22 116.52(8) . . ?
O12 Mo2A N22 117.99(7) . . ?
N12 Mo2A O32 160.44(7) . . ?
O22 Mo2A O32 89.72(7) . . ?
O12 Mo2A O32 82.54(7) . . ?
N22 Mo2A O32 61.97(6) . . ?
O32 P2 N32 103.59(9) . . ?
O32 P2 N22 91.54(9) . . ?
N32 P2 N22 107.77(9) . . ?
N22 Si12 C34 111.08(10) . . ?
N22 Si12 C35 110.85(11) . . ?
C34 Si12 C35 108.53(12) . . ?
N22 Si12 C36 109.59(11) . . ?
C34 Si12 C36 109.30(12) . . ?
C35 Si12 C36 107.40(12) . . ?
N32 Si22 C44 112.44(10) . . ?
N32 Si22 C45 109.68(10) . . ?
C44 Si22 C45 112.07(12) . . ?
N32 Si22 C46 113.16(11) . . ?
C44 Si22 C46 103.60(12) . . ?
C45 Si22 C46 105.61(12) . . ?
N32 Si32 C55 110.92(12) . . ?
N32 Si32 C54 112.58(11) . . ?
C55 Si32 C54 106.44(12) . . ?
N32 Si32 C56 111.80(11) . . ?
C55 Si32 C56 108.87(13) . . ?
C54 Si32 C56 105.95(12) . . ?
C15 O12 Mo2A 136.96(14) . . ?
C25 O22 Mo2A 135.15(14) . . ?
C65 O32 P2 119.99(13) . . ?
C65 O32 Mo2A 134.24(13) . . ?
P2 O32 Mo2A 91.28(7) . . ?
P2 N22 Si12 120.11(11) . . ?
P2 N22 Mo2A 114.20(9) . . ?
Si12 N22 Mo2A 120.50(10) . . ?
P2 N32 Si22 125.00(12) . . ?
P2 N32 Si32 114.71(10) . . ?
Si22 N32 Si32 120.28(11) . . ?
O12 C15 C16 110.27(17) . . ?
O12 C15 C17 108.32(19) . . ?
C16 C15 C17 111.2(2) . . ?
O12 C15 C18 105.42(18) . . ?
C16 C15 C18 110.3(2) . . ?
C17 C15 C18 111.11(19) . . ?
C15 C16 H16A 109.5 . . ?
C15 C16 H16B 109.5 . . ?
H16A C16 H16B 109.5 . . ?
C15 C16 H16C 109.5 . . ?
H16A C16 H16C 109.5 . . ?
H16B C16 H16C 109.5 . . ?
C15 C17 H17A 109.5 . . ?
C15 C17 H17B 109.5 . . ?
H17A C17 H17B 109.5 . . ?
C15 C17 H17C 109.5 . . ?
H17A C17 H17C 109.5 . . ?
H17B C17 H17C 109.5 . . ?
C15 C18 H18A 109.5 . . ?
C15 C18 H18B 109.5 . . ?
H18A C18 H18B 109.5 . . ?
C15 C18 H18C 109.5 . . ?
H18A C18 H18C 109.5 . . ?
H18B C18 H18C 109.5 . . ?
O22 C25 C28 109.24(18) . . ?
O22 C25 C26 108.74(19) . . ?
C28 C25 C26 111.1(2) . . ?
O22 C25 C27 105.53(19) . . ?
C28 C25 C27 110.5(2) . . ?
C26 C25 C27 111.6(2) . . ?
C25 C26 H26A 109.5 . . ?
C25 C26 H26B 109.5 . . ?
H26A C26 H26B 109.5 . . ?
C25 C26 H26C 109.5 . . ?
H26A C26 H26C 109.5 . . ?
H26B C26 H26C 109.5 . . ?
C25 C27 H27A 109.5 . . ?
C25 C27 H27B 109.5 . . ?
H27A C27 H27B 109.5 . . ?
C25 C27 H27C 109.5 . . ?
H27A C27 H27C 109.5 . . ?
H27B C27 H27C 109.5 . . ?
C25 C28 H28A 109.5 . . ?
C25 C28 H28B 109.5 . . ?
H28A C28 H28B 109.5 . . ?
C25 C28 H28C 109.5 . . ?
H28A C28 H28C 109.5 . . ?
H28B C28 H28C 109.5 . . ?
Si12 C34 H34A 109.5 . . ?
Si12 C34 H34B 109.5 . . ?
H34A C34 H34B 109.5 . . ?
Si12 C34 H34C 109.5 . . ?
H34A C34 H34C 109.5 . . ?
H34B C34 H34C 109.5 . . ?
Si12 C35 H35A 109.5 . . ?
Si12 C35 H35B 109.5 . . ?
H35A C35 H35B 109.5 . . ?
Si12 C35 H35C 109.5 . . ?
H35A C35 H35C 109.5 . . ?
H35B C35 H35C 109.5 . . ?
Si12 C36 H36A 109.5 . . ?
Si12 C36 H36B 109.5 . . ?
H36A C36 H36B 109.5 . . ?
Si12 C36 H36C 109.5 . . ?
H36A C36 H36C 109.5 . . ?
H36B C36 H36C 109.5 . . ?
Si22 C44 H44A 109.5 . . ?
Si22 C44 H44B 109.5 . . ?
H44A C44 H44B 109.5 . . ?
Si22 C44 H44C 109.5 . . ?
H44A C44 H44C 109.5 . . ?
H44B C44 H44C 109.5 . . ?
Si22 C45 H45A 109.5 . . ?
Si22 C45 H45B 109.5 . . ?
H45A C45 H45B 109.5 . . ?
Si22 C45 H45C 109.5 . . ?
H45A C45 H45C 109.5 . . ?
H45B C45 H45C 109.5 . . ?
Si22 C46 H46A 109.5 . . ?
Si22 C46 H46B 109.5 . . ?
H46A C46 H46B 109.5 . . ?
Si22 C46 H46C 109.5 . . ?
H46A C46 H46C 109.5 . . ?
H46B C46 H46C 109.5 . . ?
Si32 C54 H54A 109.5 . . ?
Si32 C54 H54B 109.5 . . ?
H54A C54 H54B 109.5 . . ?
Si32 C54 H54C 109.5 . . ?
H54A C54 H54C 109.5 . . ?
H54B C54 H54C 109.5 . . ?
Si32 C55 H55A 109.5 . . ?
Si32 C55 H55B 109.5 . . ?
H55A C55 H55B 109.5 . . ?
Si32 C55 H55C 109.5 . . ?
H55A C55 H55C 109.5 . . ?
H55B C55 H55C 109.5 . . ?
Si32 C56 H56A 109.5 . . ?
Si32 C56 H56B 109.5 . . ?
H56A C56 H56B 109.5 . . ?
Si32 C56 H56C 109.5 . . ?
H56A C56 H56C 109.5 . . ?
H56B C56 H56C 109.5 . . ?
C67 C65 O32 110.35(19) . . ?
C67 C65 C66 111.8(2) . . ?
O32 C65 C66 108.77(18) . . ?
C67 C65 C68 111.9(2) . . ?
O32 C65 C68 102.50(18) . . ?
C66 C65 C68 111.1(2) . . ?
C65 C66 H66A 109.5 . . ?
C65 C66 H66B 109.5 . . ?
H66A C66 H66B 109.5 . . ?
C65 C66 H66C 109.5 . . ?
H66A C66 H66C 109.5 . . ?
H66B C66 H66C 109.5 . . ?
C65 C67 H67A 109.5 . . ?
C65 C67 H67B 109.5 . . ?
H67A C67 H67B 109.5 . . ?
C65 C67 H67C 109.5 . . ?
H67A C67 H67C 109.5 . . ?
H67B C67 H67C 109.5 . . ?
C65 C68 H68A 109.5 . . ?
C65 C68 H68B 109.5 . . ?
H68A C68 H68B 109.5 . . ?
C65 C68 H68C 109.5 . . ?
H68A C68 H68C 109.5 . . ?
H68B C68 H68C 109.5 . . ?

loop_
_geom_bond_atom_site_label_1
_geom_bond_atom_site_label_2
_geom_bond_distance
_geom_bond_site_symmetry_2
_geom_bond_publ_flag
Mo1A N1 1.650(2) . ?
Mo1A O2 1.8681(16) . ?
Mo1A O1 1.8803(16) . ?
Mo1A N2 1.9936(19) . ?
Mo1A O3 2.5624(17) . ?
P1 O3 1.6724(16) . ?
P1 N3 1.713(2) . ?
P1 N2 1.7163(19) . ?
Si1 N2 1.7753(18) . ?
Si1 C31 1.853(2) . ?
Si1 C32 1.854(2) . ?
Si1 C33 1.866(3) . ?
Si2 N3 1.7785(19) . ?
Si2 C41 1.852(3) . ?
Si2 C42 1.855(2) . ?
Si2 C43 1.868(3) . ?
Si3 N3 1.775(2) . ?
Si3 C52 1.864(2) . ?
Si3 C51 1.867(3) . ?
Si3 C53 1.870(3) . ?
O1 C11 1.452(3) . ?
O2 C21 1.459(3) . ?
O3 C61 1.490(2) . ?
C11 C13 1.514(3) . ?
C11 C14 1.521(3) . ?
C11 C12 1.523(3) . ?
C12 H12A 0.9800 . ?
C12 H12B 0.9800 . ?
C12 H12C 0.9800 . ?
C13 H13A 0.9800 . ?
C13 H13B 0.9800 . ?
C13 H13C 0.9800 . ?
C14 H14A 0.9800 . ?
C14 H14B 0.9800 . ?
C14 H14C 0.9800 . ?
C21 C23 1.518(3) . ?
C21 C22 1.519(3) . ?
C21 C24 1.521(3) . ?
C22 H22A 0.9800 . ?
C22 H22B 0.9800 . ?
C22 H22C 0.9800 . ?
C23 H23A 0.9800 . ?
C23 H23B 0.9800 . ?
C23 H23C 0.9800 . ?
C24 H24A 0.9800 . ?
C24 H24B 0.9800 . ?
C24 H24C 0.9800 . ?
C31 H31A 0.9800 . ?
C31 H31B 0.9800 . ?
C31 H31C 0.9800 . ?
C32 H32A 0.9800 . ?
C32 H32B 0.9800 . ?
C32 H32C 0.9800 . ?
C33 H33A 0.9800 . ?
C33 H33B 0.9800 . ?
C33 H33C 0.9800 . ?
C41 H41A 0.9800 . ?
C41 H41B 0.9800 . ?
C41 H41C 0.9800 . ?
C42 H42A 0.9800 . ?
C42 H42B 0.9800 . ?
C42 H42C 0.9800 . ?
C43 H43A 0.9800 . ?
C43 H43B 0.9800 . ?
C43 H43C 0.9800 . ?
C51 H51A 0.9800 . ?
C51 H51B 0.9800 . ?
C51 H51C 0.9800 . ?
C52 H52A 0.9800 . ?
C52 H52B 0.9800 . ?
C52 H52C 0.9800 . ?
C53 H53A 0.9800 . ?
C53 H53B 0.9800 . ?
C53 H53C 0.9800 . ?
C61 C63 1.495(3) . ?
C61 C62 1.523(3) . ?
C61 C64 1.526(3) . ?
C62 H62A 0.9800 . ?
C62 H62B 0.9800 . ?
C62 H62C 0.9800 . ?
C63 H63A 0.9800 . ?
C63 H63B 0.9800 . ?
C63 H63C 0.9800 . ?
C64 H64A 0.9800 . ?
C64 H64B 0.9800 . ?
C64 H64C 0.9800 . ?
Mo2A N12 1.655(2) . ?
Mo2A O22 1.8746(16) . ?
Mo2A O12 1.8792(15) . ?
Mo2A N22 2.0018(19) . ?
Mo2A O32 2.6038(17) . ?
P2 O32 1.6708(16) . ?
P2 N32 1.715(2) . ?
P2 N22 1.716(2) . ?
Si12 N22 1.7686(19) . ?
Si12 C34 1.854(2) . ?
Si12 C35 1.860(3) . ?
Si12 C36 1.867(3) . ?
Si22 N32 1.7748(19) . ?
Si22 C44 1.847(3) . ?
Si22 C45 1.863(2) . ?
Si22 C46 1.872(3) . ?
Si32 N32 1.775(2) . ?
Si32 C55 1.864(3) . ?
Si32 C54 1.872(2) . ?
Si32 C56 1.873(3) . ?
O12 C15 1.447(3) . ?
O22 C25 1.462(3) . ?
O32 C65 1.486(2) . ?
C15 C16 1.513(3) . ?
C15 C17 1.514(3) . ?
C15 C18 1.522(3) . ?
C16 H16A 0.9800 . ?
C16 H16B 0.9800 . ?
C16 H16C 0.9800 . ?
C17 H17A 0.9800 . ?
C17 H17B 0.9800 . ?
C17 H17C 0.9800 . ?
C18 H18A 0.9800 . ?
C18 H18B 0.9800 . ?
C18 H18C 0.9800 . ?
C25 C28 1.516(3) . ?
C25 C26 1.517(3) . ?
C25 C27 1.519(3) . ?
C26 H26A 0.9800 . ?
C26 H26B 0.9800 . ?
C26 H26C 0.9800 . ?
C27 H27A 0.9800 . ?
C27 H27B 0.9800 . ?
C27 H27C 0.9800 . ?
C28 H28A 0.9800 . ?
C28 H28B 0.9800 . ?
C28 H28C 0.9800 . ?
C34 H34A 0.9800 . ?
C34 H34B 0.9800 . ?
C34 H34C 0.9800 . ?
C35 H35A 0.9800 . ?
C35 H35B 0.9800 . ?
C35 H35C 0.9800 . ?
C36 H36A 0.9800 . ?
C36 H36B 0.9800 . ?
C36 H36C 0.9800 . ?
C44 H44A 0.9800 . ?
C44 H44B 0.9800 . ?
C44 H44C 0.9800 . ?
C45 H45A 0.9800 . ?
C45 H45B 0.9800 . ?
C45 H45C 0.9800 . ?
C46 H46A 0.9800 . ?
C46 H46B 0.9800 . ?
C46 H46C 0.9800 . ?
C54 H54A 0.9800 . ?
C54 H54B 0.9800 . ?
C54 H54C 0.9800 . ?
C55 H55A 0.9800 . ?
C55 H55B 0.9800 . ?
C55 H55C 0.9800 . ?
C56 H56A 0.9800 . ?
C56 H56B 0.9800 . ?
C56 H56C 0.9800 . ?
C65 C67 1.484(3) . ?
C65 C66 1.525(3) . ?
C65 C68 1.532(3) . ?
C66 H66A 0.9800 . ?
C66 H66B 0.9800 . ?
C66 H66C 0.9800 . ?
C67 H67A 0.9800 . ?
C67 H67B 0.9800 . ?
C67 H67C 0.9800 . ?
C68 H68A 0.9800 . ?
C68 H68B 0.9800 . ?
C68 H68C 0.9800 . ?

loop_
_geom_hbond_atom_site_label_D
_geom_hbond_atom_site_label_H
_geom_hbond_atom_site_label_A
_geom_hbond_distance_DH
_geom_hbond_distance_HA
_geom_hbond_distance_DA
_geom_hbond_angle_DHA
_geom_hbond_site_symmetry_A
C16 H16A N12 0.98 2.55 3.281(3) 131.4 .
C24 H24A N1 0.98 2.61 3.334(3) 130.5 .
C28 H28B N12 0.98 2.63 3.341(3) 130.0 .
C31 H31A N1 0.98 2.50 3.198(3) 128.4 .
C34 H34B N12 0.98 2.62 3.298(3) 126.7 .
C41 H41A O2 0.98 2.59 3.495(4) 152.9 .
C41 H41A O3 0.98 2.58 3.198(3) 121.4 .
C44 H44B O22 0.98 2.46 3.364(3) 153.3 .
C44 H44B O32 0.98 2.57 3.147(3) 117.5 .
C64 H64C O1 0.98 2.58 3.386(3) 139.2 .
C66 H66B O12 0.98 2.58 3.391(3) 140.0 .

loop_
_geom_torsion_atom_site_label_1
_geom_torsion_atom_site_label_2
_geom_torsion_atom_site_label_3
_geom_torsion_atom_site_label_4
_geom_torsion
_geom_torsion_site_symmetry_1
_geom_torsion_site_symmetry_2
_geom_torsion_site_symmetry_3
_geom_torsion_site_symmetry_4
_geom_torsion_publ_flag
N1 Mo1A O1 C11 -6.1(2) . . . . ?
O2 Mo1A O1 C11 107.1(2) . . . . ?
N2 Mo1A O1 C11 -114.8(2) . . . . ?
O3 Mo1A O1 C11 -170.1(2) . . . . ?
N1 Mo1A O2 C21 8.4(2) . . . . ?
O1 Mo1A O2 C21 -104.1(2) . . . . ?
N2 Mo1A O2 C21 117.6(2) . . . . ?
O3 Mo1A O2 C21 174.4(2) . . . . ?
N3 P1 O3 C61 -97.56(16) . . . . ?
N2 P1 O3 C61 154.40(15) . . . . ?
N3 P1 O3 Mo1A 118.46(8) . . . . ?
N2 P1 O3 Mo1A 10.42(7) . . . . ?
N1 Mo1A O3 C61 -140.2(2) . . . . ?
O2 Mo1A O3 C61 90.77(17) . . . . ?
O1 Mo1A O3 C61 -22.72(16) . . . . ?
N2 Mo1A O3 C61 -146.91(17) . . . . ?
N1 Mo1A O3 P1 -3.4(2) . . . . ?
O2 Mo1A O3 P1 -132.39(7) . . . . ?
O1 Mo1A O3 P1 114.11(7) . . . . ?
N2 Mo1A O3 P1 -10.08(6) . . . . ?
O3 P1 N2 Si1 -169.43(10) . . . . ?
N3 P1 N2 Si1 85.48(12) . . . . ?
O3 P1 N2 Mo1A -14.57(9) . . . . ?
N3 P1 N2 Mo1A -119.66(10) . . . . ?
C31 Si1 N2 P1 -149.25(12) . . . . ?
C32 Si1 N2 P1 89.63(14) . . . . ?
C33 Si1 N2 P1 -29.22(14) . . . . ?
C31 Si1 N2 Mo1A 58.38(14) . . . . ?
C32 Si1 N2 Mo1A -62.74(14) . . . . ?
C33 Si1 N2 Mo1A 178.41(11) . . . . ?
N1 Mo1A N2 P1 -167.32(9) . . . . ?
O2 Mo1A N2 P1 80.49(10) . . . . ?
O1 Mo1A N2 P1 -56.25(11) . . . . ?
O3 Mo1A N2 P1 10.63(7) . . . . ?
N1 Mo1A N2 Si1 -13.09(12) . . . . ?
O2 Mo1A N2 Si1 -125.28(10) . . . . ?
O1 Mo1A N2 Si1 97.99(11) . . . . ?
O3 Mo1A N2 Si1 164.86(12) . . . . ?
O3 P1 N3 Si3 127.60(10) . . . . ?
N2 P1 N3 Si3 -136.58(10) . . . . ?
O3 P1 N3 Si2 -51.02(14) . . . . ?
N2 P1 N3 Si2 44.80(14) . . . . ?
C52 Si3 N3 P1 120.13(12) . . . . ?
C51 Si3 N3 P1 0.89(15) . . . . ?
C53 Si3 N3 P1 -117.55(13) . . . . ?
C52 Si3 N3 Si2 -61.20(15) . . . . ?
C51 Si3 N3 Si2 179.56(12) . . . . ?
C53 Si3 N3 Si2 61.12(15) . . . . ?
C41 Si2 N3 P1 58.80(16) . . . . ?
C42 Si2 N3 P1 -64.71(15) . . . . ?
C43 Si2 N3 P1 177.35(13) . . . . ?
C41 Si2 N3 Si3 -119.72(14) . . . . ?
C42 Si2 N3 Si3 116.76(13) . . . . ?
C43 Si2 N3 Si3 -1.18(16) . . . . ?
Mo1A O1 C11 C13 69.0(3) . . . . ?
Mo1A O1 C11 C14 -171.92(16) . . . . ?
Mo1A O1 C11 C12 -52.7(3) . . . . ?
Mo1A O2 C21 C23 165.66(17) . . . . ?
Mo1A O2 C21 C22 -74.4(3) . . . . ?
Mo1A O2 C21 C24 46.6(3) . . . . ?
P1 O3 C61 C63 67.0(2) . . . . ?
Mo1A O3 C61 C63 -166.21(14) . . . . ?
P1 O3 C61 C62 -56.0(2) . . . . ?
Mo1A O3 C61 C62 70.7(2) . . . . ?
P1 O3 C61 C64 -173.27(15) . . . . ?
Mo1A O3 C61 C64 -46.5(2) . . . . ?
N12 Mo2A O12 C15 -6.9(2) . . . . ?
O22 Mo2A O12 C15 105.0(2) . . . . ?
N22 Mo2A O12 C15 -115.6(2) . . . . ?
O32 Mo2A O12 C15 -168.3(2) . . . . ?
N12 Mo2A O22 C25 3.1(2) . . . . ?
O12 Mo2A O22 C25 -109.1(2) . . . . ?
N22 Mo2A O22 C25 110.9(2) . . . . ?
O32 Mo2A O22 C25 169.0(2) . . . . ?
N32 P2 O32 C65 -99.32(16) . . . . ?
N22 P2 O32 C65 151.98(16) . . . . ?
N32 P2 O32 Mo2A 115.73(8) . . . . ?
N22 P2 O32 Mo2A 7.03(7) . . . . ?
N12 Mo2A O32 C65 -128.3(2) . . . . ?
O22 Mo2A O32 C65 96.59(17) . . . . ?
O12 Mo2A O32 C65 -15.57(16) . . . . ?
N22 Mo2A O32 C65 -142.86(18) . . . . ?
N12 Mo2A O32 P2 7.7(2) . . . . ?
O22 Mo2A O32 P2 -127.38(7) . . . . ?
O12 Mo2A O32 P2 120.46(7) . . . . ?
N22 Mo2A O32 P2 -6.82(7) . . . . ?
O32 P2 N22 Si12 -164.70(11) . . . . ?
N32 P2 N22 Si12 90.50(12) . . . . ?
O32 P2 N22 Mo2A -10.05(10) . . . . ?
N32 P2 N22 Mo2A -114.85(10) . . . . ?
C34 Si12 N22 P2 -138.73(13) . . . . ?
C35 Si12 N22 P2 100.52(14) . . . . ?
C36 Si12 N22 P2 -17.85(15) . . . . ?
C34 Si12 N22 Mo2A 68.22(14) . . . . ?
C35 Si12 N22 Mo2A -52.53(14) . . . . ?
C36 Si12 N22 Mo2A -170.91(11) . . . . ?
N12 Mo2A N22 P2 -167.83(10) . . . . ?
O22 Mo2A N22 P2 81.51(11) . . . . ?
O12 Mo2A N22 P2 -56.02(12) . . . . ?
O32 Mo2A N22 P2 7.28(7) . . . . ?
N12 Mo2A N22 Si12 -13.28(12) . . . . ?
O22 Mo2A N22 Si12 -123.94(10) . . . . ?
O12 Mo2A N22 Si12 98.53(11) . . . . ?
O32 Mo2A N22 Si12 161.83(12) . . . . ?
O32 P2 N32 Si22 -50.26(14) . . . . ?
N22 P2 N32 Si22 45.85(15) . . . . ?
O32 P2 N32 Si32 128.97(10) . . . . ?
N22 P2 N32 Si32 -134.91(10) . . . . ?
C44 Si22 N32 P2 55.36(16) . . . . ?
C45 Si22 N32 P2 -70.05(16) . . . . ?
C46 Si22 N32 P2 172.31(13) . . . . ?
C44 Si22 N32 Si32 -123.84(14) . . . . ?
C45 Si22 N32 Si32 110.76(14) . . . . ?
C46 Si22 N32 Si32 -6.88(16) . . . . ?
C55 Si32 N32 P2 123.49(13) . . . . ?
C54 Si32 N32 P2 4.34(15) . . . . ?
C56 Si32 N32 P2 -114.79(13) . . . . ?
C55 Si32 N32 Si22 -57.24(15) . . . . ?
C54 Si32 N32 Si22 -176.38(12) . . . . ?
C56 Si32 N32 Si22 64.48(15) . . . . ?
Mo2A O12 C15 C16 -43.0(3) . . . . ?
Mo2A O12 C15 C17 78.9(2) . . . . ?
Mo2A O12 C15 C18 -162.09(16) . . . . ?
Mo2A O22 C25 C28 54.3(3) . . . . ?
Mo2A O22 C25 C26 -67.1(3) . . . . ?
Mo2A O22 C25 C27 173.10(17) . . . . ?
P2 O32 C65 C67 60.8(2) . . . . ?
Mo2A O32 C65 C67 -172.50(13) . . . . ?
P2 O32 C65 C66 -62.3(2) . . . . ?
Mo2A O32 C65 C66 64.5(2) . . . . ?
P2 O32 C65 C68 -179.93(15) . . . . ?
Mo2A O32 C65 C68 -53.2(2) . . . . ?
